data_1100894
loop_
_publ_author_name
'Chase, Preston A.'
'Gagliardo, Marcella'
'Lutz, Martin'
'Spek, Anthony L.'
'van Klink, Gerard P. M.'
'van Koten, Gerard'

_publ_section_title
;
 Electron-Poor Pentafluorophenyl-Substituted PCP--Palladium Pincer Complexes
;
_journal_coden_ASTM INOCAJ
_journal_issue 9
_journal_name_full Organometallics
_journal_page_first 2016
_journal_page_last 2019
_journal_paper_doi 10.1021/om0500063
_journal_volume 24
_journal_year 2005
_chemical_formula_moiety 'C32 H7 Cl F20 P2 Pd, 2.1(C7 H8)'
_chemical_formula_sum 'C46.7 H23.8 Cl F20 P2 Pd'
_chemical_formula_weight 1168.65
_space_group_IT_number 14
_symmetry_cell_setting monoclinic
_symmetry_space_group_name_Hall '-P 2ybc'
_symmetry_space_group_name_H-M 'P 1 21/c 1'
_atom_sites_solution_hydrogens geom
_atom_sites_solution_primary direct
_atom_sites_solution_secondary difmap
_cell_angle_alpha 90.00
_cell_angle_beta 122.5592(3)
_cell_angle_gamma 90.00
_cell_formula_units_Z 4
_cell_length_a 15.4853(1)
_cell_length_b 13.6515(1)
_cell_length_c 26.0274(2)
_cell_measurement_reflns_used 83708
_cell_measurement_temperature 150(2)
_cell_measurement_theta_max 27.48
_cell_measurement_theta_min 1.02
_cell_volume 4637.39(6)
_diffrn_ambient_temperature 150(2)
_diffrn_measurement_device_type 'Nonius KappaCCD'
_diffrn_radiation_monochromator graphite
_diffrn_radiation_source 'rotating anode'
_diffrn_radiation_type MoK\a
_diffrn_radiation_wavelength 0.71073
_diffrn_reflns_av_R_equivalents 0.0539
_diffrn_reflns_av_sigmaI/netI 0.0284
_diffrn_reflns_limit_h_max 20
_diffrn_reflns_limit_h_min -20
_diffrn_reflns_limit_k_max 17
_diffrn_reflns_limit_k_min -17
_diffrn_reflns_limit_l_max 33
_diffrn_reflns_limit_l_min -33
_diffrn_reflns_number 77297
_diffrn_reflns_theta_max 27.49
_diffrn_reflns_theta_min 1.56
_exptl_absorpt_coefficient_mu 0.642
_exptl_absorpt_correction_T_max 0.83
_exptl_absorpt_correction_T_min 0.74
_exptl_absorpt_correction_type multi-scan
_exptl_crystal_colour yellowish
_exptl_crystal_density_diffrn 1.674
_exptl_crystal_density_method 'not measured'
_exptl_crystal_description block
_exptl_crystal_F_000 2308
_exptl_crystal_size_max 0.55
_exptl_crystal_size_mid 0.50
_exptl_crystal_size_min 0.30
_refine_ls_extinction_method none
_refine_ls_goodness_of_fit_ref 1.060
_refine_ls_hydrogen_treatment constr
_refine_ls_matrix_type full
_refine_ls_number_parameters 670
_refine_ls_number_reflns 10621
_refine_ls_number_restraints 114
_refine_ls_restrained_S_all 1.091
_refine_ls_R_factor_all 0.0542
_refine_ls_R_factor_gt 0.0430
_refine_ls_shift/su_max 0.022
_refine_ls_shift/su_mean 0.001
_refine_ls_structure_factor_coef Fsqd
_refine_ls_weighting_details 'calc w=1/[\s^2^(Fo^2^)+(0.0781P)^2^+5.6672P] where P=(Fo^2^+2Fc^2^)/3'
_refine_ls_weighting_scheme calc
_refine_ls_wR_factor_gt 0.1286
_refine_ls_wR_factor_ref 0.1381
_reflns_number_gt 8624
_reflns_number_total 10621
_reflns_threshold_expression I>2\s(I)
_cod_original_sg_symbol_H-M 'P 21/c'
_cod_original_formula_sum 'C46.70 H23.80 Cl F20 P2 Pd'
_cod_database_code 1100894

loop_
_symmetry_equiv_pos_as_xyz
'x, y, z'
'-x, y+1/2, -z+1/2'
'-x, -y, -z'
'x, -y-1/2, z-1/2'

loop_
_atom_site_label
_atom_site_type_symbol
_atom_site_fract_x
_atom_site_fract_y
_atom_site_fract_z
_atom_site_U_iso_or_equiv
_atom_site_adp_type
_atom_site_occupancy
_atom_site_symmetry_multiplicity
_atom_site_calc_flag
_atom_site_refinement_flags
_atom_site_disorder_assembly
_atom_site_disorder_group
Pd1 Pd 0.355940(16) 0.444444(16) 0.243117(11) 0.02756(9) Uani 1 1 d . . .
Cl1 Cl 0.33698(7) 0.57661(6) 0.17926(4) 0.0436(2) Uani 1 1 d . . .
P1 P 0.19101(6) 0.41139(6) 0.21228(4) 0.03027(17) Uani 1 1 d . . .
P2 P 0.52958(6) 0.43899(5) 0.29732(4) 0.02710(17) Uani 1 1 d . . .
F1 F 0.09528(16) 0.49486(16) 0.08974(10) 0.0493(5) Uani 1 1 d . . .
F2 F -0.0455(2) 0.6367(2) 0.03487(14) 0.0775(8) Uani 1 1 d . . .
F3 F -0.1315(2) 0.7183(2) 0.09282(18) 0.0923(11) Uani 1 1 d . . .
F4 F -0.0710(2) 0.6594(2) 0.20662(18) 0.0830(10) Uani 1 1 d . . .
F5 F 0.0705(2) 0.52219(17) 0.26256(13) 0.0589(6) Uani 1 1 d . . .
F6 F 0.24911(15) 0.31678(16) 0.12764(10) 0.0448(5) Uani 1 1 d . . .
F7 F 0.15181(17) 0.17513(17) 0.04533(10) 0.0513(5) Uani 1 1 d . . .
F8 F -0.0173(2) 0.09113(18) 0.03062(11) 0.0618(6) Uani 1 1 d . . .
F9 F -0.09204(17) 0.15180(18) 0.09925(12) 0.0599(6) Uani 1 1 d . . .
F10 F -0.00200(15) 0.29930(16) 0.17763(10) 0.0441(5) Uani 1 1 d . . .
F11 F 0.45027(18) 0.62360(16) 0.32294(11) 0.0610(7) Uani 1 1 d . . .
F12 F 0.52641(19) 0.72322(17) 0.42567(12) 0.0618(7) Uani 1 1 d . . .
F13 F 0.70304(17) 0.66709(16) 0.52781(10) 0.0493(5) Uani 1 1 d . . .
F14 F 0.80590(18) 0.5100(2) 0.52458(11) 0.0668(7) Uani 1 1 d . . .
F15 F 0.73509(17) 0.41028(19) 0.42104(11) 0.0611(7) Uani 1 1 d . . .
F16 F 0.48248(16) 0.36702(16) 0.17988(10) 0.0464(5) Uani 1 1 d . . .
F17 F 0.5780(2) 0.39611(19) 0.12013(11) 0.0602(7) Uani 1 1 d . . .
F18 F 0.74966(17) 0.50650(15) 0.17049(10) 0.0450(5) Uani 1 1 d . . .
F19 F 0.81991(16) 0.59693(16) 0.27878(10) 0.0456(5) Uani 1 1 d . . .
F20 F 0.72620(18) 0.57221(17) 0.33808(10) 0.0516(6) Uani 1 1 d . . .
C1 C 0.3796(2) 0.3320(2) 0.30022(14) 0.0285(6) Uani 1 1 d . . .
C2 C 0.3051(2) 0.3061(2) 0.31274(14) 0.0323(6) Uani 1 1 d . . .
C3 C 0.3234(3) 0.2317(3) 0.35362(16) 0.0390(7) Uani 1 1 d . . .
H3 H 0.2725 0.2150 0.3619 0.047 Uiso 1 1 calc R . .
C4 C 0.4157(3) 0.1817(3) 0.38252(16) 0.0411(8) Uani 1 1 d . . .
H4 H 0.4282 0.1312 0.4109 0.049 Uiso 1 1 calc R . .
C5 C 0.4897(3) 0.2049(2) 0.37027(16) 0.0382(7) Uani 1 1 d . . .
H5 H 0.5524 0.1695 0.3895 0.046 Uiso 1 1 calc R . .
C6 C 0.4725(2) 0.2801(2) 0.32983(15) 0.0311(6) Uani 1 1 d . . .
C7 C 0.2069(2) 0.3651(3) 0.28294(15) 0.0362(7) Uani 1 1 d . . .
H7A H 0.2127 0.4199 0.3096 0.043 Uiso 1 1 calc R . .
H7B H 0.1482 0.3233 0.2741 0.043 Uiso 1 1 calc R . .
C8 C 0.0896(2) 0.5036(2) 0.17819(17) 0.0381(8) Uani 1 1 d . . .
C9 C 0.0566(3) 0.5354(3) 0.12012(19) 0.0444(9) Uani 1 1 d . . .
C10 C -0.0178(3) 0.6077(3) 0.0909(2) 0.0571(11) Uani 1 1 d . . .
C11 C -0.0605(3) 0.6487(3) 0.1205(3) 0.0650(14) Uani 1 1 d . . .
C12 C -0.0296(3) 0.6190(3) 0.1776(3) 0.0615(13) Uani 1 1 d . . .
C13 C 0.0446(3) 0.5471(3) 0.2068(2) 0.0473(9) Uani 1 1 d . . .
C14 C 0.1292(2) 0.3121(2) 0.15718(14) 0.0292(6) Uani 1 1 d . . .
C15 C 0.1649(2) 0.2785(2) 0.12183(15) 0.0332(6) Uani 1 1 d . . .
C16 C 0.1163(3) 0.2061(3) 0.07932(15) 0.0379(7) Uani 1 1 d . . .
C17 C 0.0295(3) 0.1620(3) 0.07149(17) 0.0427(8) Uani 1 1 d . . .
C18 C -0.0082(3) 0.1934(3) 0.10610(17) 0.0406(8) Uani 1 1 d . . .
C19 C 0.0398(2) 0.2679(2) 0.14691(15) 0.0335(7) Uani 1 1 d . . .
C20 C 0.5536(2) 0.3090(2) 0.31729(16) 0.0347(7) Uani 1 1 d . . .
H20A H 0.5469 0.2702 0.2832 0.042 Uiso 1 1 calc R . .
H20B H 0.6231 0.2990 0.3539 0.042 Uiso 1 1 calc R . .
C21 C 0.5878(2) 0.5095(2) 0.36783(14) 0.0301(6) Uani 1 1 d . . .
C22 C 0.5392(3) 0.5924(2) 0.37143(15) 0.0366(7) Uani 1 1 d . . .
C23 C 0.5771(3) 0.6460(2) 0.42426(17) 0.0410(8) Uani 1 1 d . . .
C24 C 0.6665(3) 0.6166(2) 0.47645(15) 0.0360(7) Uani 1 1 d . . .
C25 C 0.7169(3) 0.5365(3) 0.47454(16) 0.0413(8) Uani 1 1 d . . .
C26 C 0.6787(2) 0.4850(3) 0.42105(16) 0.0361(7) Uani 1 1 d . . .
C27 C 0.6003(2) 0.4678(2) 0.26146(14) 0.0280(6) Uani 1 1 d . . .
C28 C 0.5656(2) 0.4251(2) 0.20538(16) 0.0338(7) Uani 1 1 d . . .
C29 C 0.6137(3) 0.4381(2) 0.17408(16) 0.0378(7) Uani 1 1 d . . .
C30 C 0.7005(3) 0.4951(2) 0.19932(16) 0.0346(7) Uani 1 1 d . . .
C31 C 0.7362(2) 0.5402(2) 0.25437(16) 0.0336(7) Uani 1 1 d . . .
C32 C 0.6863(2) 0.5264(2) 0.28445(15) 0.0326(6) Uani 1 1 d . . .
C33 C 0.1617(3) 0.7892(3) 0.2430(2) 0.0572(10) Uani 1 1 d D . .
C34 C 0.0822(3) 0.8548(3) 0.2226(2) 0.0563(10) Uani 1 1 d . . .
H34 H 0.0586 0.8717 0.2485 0.068 Uiso 1 1 calc R . .
C35 C 0.0360(4) 0.8966(4) 0.1656(3) 0.0688(13) Uani 1 1 d . . .
H35 H -0.0193 0.9411 0.1523 0.083 Uiso 1 1 calc R . .
C36 C 0.0699(5) 0.8742(5) 0.1279(3) 0.0856(18) Uani 1 1 d . . .
H36 H 0.0390 0.9032 0.0887 0.103 Uiso 1 1 calc R . .
C37 C 0.1510(5) 0.8075(5) 0.1486(3) 0.087(2) Uani 1 1 d . . .
H37 H 0.1753 0.7910 0.1231 0.105 Uiso 1 1 calc R . .
C38 C 0.1950(4) 0.7665(3) 0.2046(3) 0.0672(14) Uani 1 1 d . . .
H38 H 0.2496 0.7213 0.2177 0.081 Uiso 1 1 calc R . .
C39 C 0.2081(4) 0.7446(4) 0.3035(3) 0.0855(17) Uani 1 1 d D . .
H39A H 0.2251 0.7959 0.3338 0.128 Uiso 1 1 calc R . .
H39B H 0.2707 0.7097 0.3136 0.128 Uiso 1 1 calc R . .
H39C H 0.1597 0.6984 0.3035 0.128 Uiso 1 1 calc R . .
C40 C 0.2306(3) 0.5956(4) 0.00933(18) 0.0473(15) Uani 0.60 1 d PDU . .
C41 C 0.2551(4) 0.5026(4) 0.0300(2) 0.0607(19) Uani 0.60 1 d PDU . .
H41 H 0.2282 0.4753 0.0521 0.073 Uiso 0.60 1 calc PR . .
C42 C 0.3167(5) 0.4477(6) 0.0199(3) 0.103(4) Uani 0.60 1 d PDU . .
H42 H 0.3335 0.3825 0.0347 0.123 Uiso 0.60 1 calc PR . .
C43 C 0.3543(6) 0.4876(8) -0.0118(4) 0.138(5) Uani 0.60 1 d PDU . .
H43 H 0.3968 0.4500 -0.0203 0.165 Uiso 0.60 1 calc PR . .
C44 C 0.3311(7) 0.5802(8) -0.0312(4) 0.125(4) Uani 0.60 1 d PDU . .
H44 H 0.3606 0.6084 -0.0518 0.151 Uiso 0.60 1 calc PR . .
C45 C 0.2682(6) 0.6346(7) -0.0228(3) 0.101(3) Uani 0.60 1 d PDU . .
H45 H 0.2501 0.6990 -0.0389 0.121 Uiso 0.60 1 calc PR . .
C46 C 0.1652(5) 0.6573(5) 0.0201(3) 0.0546(17) Uani 0.60 1 d PDU . .
H46A H 0.0932 0.6422 -0.0101 0.082 Uiso 0.60 1 calc PR . .
H46B H 0.1785 0.7264 0.0165 0.082 Uiso 0.60 1 calc PR . .
H46C H 0.1798 0.6449 0.0612 0.082 Uiso 0.60 1 calc PR . .
C47 C 0.5662(5) 0.4244(5) 0.5173(4) 0.130(3) Uani 1 1 d DU . .
H47 H 0.6123 0.3709 0.5290 0.156 Uiso 0.50 1 calc PR A 1
C48 C 0.4842(5) 0.4305(4) 0.4602(3) 0.0771(17) Uani 1 1 d DU B .
H48 H 0.4736 0.3804 0.4321 0.092 Uiso 1 1 calc R . .
C49 C 0.4169(5) 0.5039(6) 0.4413(3) 0.115(3) Uani 1 1 d DU . .
H49 H 0.3593 0.5064 0.4006 0.138 Uiso 1 1 calc R B .
C50 C 0.6412(12) 0.3476(11) 0.5401(10) 0.173(8) Uani 0.50 1 d PDU B 2
H50A H 0.6175 0.2949 0.5098 0.259 Uiso 0.50 1 calc PR B 2
H50B H 0.6510 0.3217 0.5780 0.259 Uiso 0.50 1 calc PR B 2
H50C H 0.7063 0.3736 0.5481 0.259 Uiso 0.50 1 calc PR B 2

loop_
_atom_site_aniso_label
_atom_site_aniso_U_11
_atom_site_aniso_U_22
_atom_site_aniso_U_33
_atom_site_aniso_U_23
_atom_site_aniso_U_13
_atom_site_aniso_U_12
Pd1 0.02295(13) 0.02292(13) 0.03634(15) 0.00071(8) 0.01564(11) -0.00186(8)
Cl1 0.0408(4) 0.0334(4) 0.0490(5) 0.0115(3) 0.0191(4) -0.0005(3)
P1 0.0237(4) 0.0265(4) 0.0413(4) -0.0033(3) 0.0179(3) -0.0023(3)
P2 0.0230(4) 0.0235(4) 0.0353(4) 0.0006(3) 0.0160(3) -0.0015(3)
F1 0.0436(12) 0.0460(12) 0.0485(12) 0.0094(10) 0.0184(10) 0.0101(9)
F2 0.0538(15) 0.0613(16) 0.0806(19) 0.0229(14) 0.0118(14) 0.0177(12)
F3 0.0480(15) 0.0568(16) 0.145(3) 0.0148(18) 0.0337(18) 0.0296(13)
F4 0.0676(17) 0.0515(15) 0.159(3) -0.0101(17) 0.080(2) 0.0113(13)
F5 0.0680(15) 0.0454(12) 0.0923(19) -0.0020(12) 0.0623(15) 0.0046(11)
F6 0.0370(11) 0.0534(12) 0.0533(12) -0.0039(10) 0.0304(10) -0.0024(9)
F7 0.0551(13) 0.0556(13) 0.0472(12) -0.0050(10) 0.0302(11) 0.0136(10)
F8 0.0614(15) 0.0507(13) 0.0589(15) -0.0251(11) 0.0227(12) -0.0116(12)
F9 0.0447(12) 0.0577(14) 0.0764(17) -0.0219(12) 0.0319(12) -0.0271(11)
F10 0.0342(10) 0.0500(12) 0.0568(13) -0.0122(10) 0.0302(10) -0.0106(9)
F11 0.0559(14) 0.0404(12) 0.0475(13) -0.0055(10) 0.0019(11) 0.0200(10)
F12 0.0639(15) 0.0401(12) 0.0643(15) -0.0142(11) 0.0231(13) 0.0114(11)
F13 0.0527(13) 0.0507(12) 0.0415(11) -0.0145(9) 0.0234(10) -0.0161(10)
F14 0.0455(13) 0.0782(17) 0.0414(13) -0.0014(12) 0.0001(10) 0.0152(12)
F15 0.0385(12) 0.0672(15) 0.0568(14) -0.0080(12) 0.0120(11) 0.0240(11)
F16 0.0391(11) 0.0530(12) 0.0471(12) -0.0197(10) 0.0232(10) -0.0219(9)
F17 0.0694(16) 0.0732(16) 0.0521(13) -0.0315(12) 0.0420(13) -0.0314(13)
F18 0.0552(12) 0.0449(11) 0.0543(13) -0.0042(9) 0.0423(11) -0.0057(10)
F19 0.0414(11) 0.0484(12) 0.0545(13) -0.0115(10) 0.0307(10) -0.0227(9)
F20 0.0550(13) 0.0667(14) 0.0422(12) -0.0252(10) 0.0321(11) -0.0360(11)
C1 0.0317(15) 0.0224(13) 0.0319(15) -0.0032(11) 0.0174(13) -0.0050(11)
C2 0.0306(15) 0.0330(16) 0.0333(16) -0.0079(12) 0.0173(13) -0.0088(12)
C3 0.0466(19) 0.0380(17) 0.0408(18) -0.0083(14) 0.0291(16) -0.0145(15)
C4 0.050(2) 0.0325(16) 0.0402(18) 0.0020(14) 0.0242(16) -0.0083(15)
C5 0.0418(18) 0.0268(15) 0.0435(19) 0.0019(13) 0.0213(16) -0.0005(13)
C6 0.0337(16) 0.0230(14) 0.0371(16) -0.0025(12) 0.0194(14) -0.0030(11)
C7 0.0327(16) 0.0401(17) 0.0405(18) -0.0083(14) 0.0227(15) -0.0063(13)
C8 0.0250(15) 0.0261(15) 0.059(2) -0.0021(14) 0.0202(15) -0.0010(12)
C9 0.0290(16) 0.0320(16) 0.065(2) -0.0022(16) 0.0203(17) 0.0014(13)
C10 0.0351(19) 0.043(2) 0.067(3) 0.0121(19) 0.0109(19) 0.0047(16)
C11 0.0304(19) 0.036(2) 0.114(4) 0.004(2) 0.029(2) 0.0103(15)
C12 0.042(2) 0.036(2) 0.116(4) -0.006(2) 0.049(3) 0.0026(16)
C13 0.0357(18) 0.0320(17) 0.080(3) -0.0074(17) 0.035(2) -0.0029(14)
C14 0.0262(14) 0.0240(13) 0.0346(16) 0.0008(12) 0.0145(13) 0.0021(11)
C15 0.0273(15) 0.0334(16) 0.0382(17) 0.0057(13) 0.0171(13) 0.0062(12)
C16 0.0374(17) 0.0363(17) 0.0370(17) 0.0009(14) 0.0180(15) 0.0116(14)
C17 0.0397(18) 0.0333(17) 0.0398(18) -0.0055(14) 0.0113(15) 0.0016(14)
C18 0.0303(16) 0.0376(18) 0.046(2) -0.0037(15) 0.0158(15) -0.0041(13)
C19 0.0281(15) 0.0302(15) 0.0423(18) -0.0012(13) 0.0190(14) 0.0005(12)
C20 0.0322(16) 0.0229(14) 0.0498(19) 0.0047(13) 0.0225(15) 0.0022(12)
C21 0.0292(15) 0.0290(15) 0.0338(16) 0.0004(12) 0.0182(13) -0.0043(12)
C22 0.0331(16) 0.0299(15) 0.0365(17) 0.0034(13) 0.0119(14) 0.0026(13)
C23 0.0419(18) 0.0307(16) 0.048(2) -0.0027(14) 0.0230(17) -0.0004(14)
C24 0.0332(16) 0.0398(17) 0.0343(16) -0.0052(13) 0.0177(14) -0.0120(13)
C25 0.0287(16) 0.052(2) 0.0344(17) 0.0026(15) 0.0111(14) 0.0000(14)
C26 0.0263(15) 0.0380(17) 0.0419(18) 0.0017(14) 0.0170(14) 0.0063(13)
C27 0.0249(14) 0.0263(13) 0.0329(15) -0.0013(12) 0.0156(12) -0.0018(11)
C28 0.0291(15) 0.0305(15) 0.0399(17) -0.0067(13) 0.0174(14) -0.0057(12)
C29 0.0449(19) 0.0340(17) 0.0372(18) -0.0082(13) 0.0241(16) -0.0073(14)
C30 0.0409(17) 0.0293(15) 0.0437(18) -0.0010(13) 0.0294(16) -0.0012(13)
C31 0.0311(16) 0.0282(14) 0.0426(18) -0.0012(13) 0.0206(14) -0.0074(12)
C32 0.0333(16) 0.0312(15) 0.0358(17) -0.0070(13) 0.0202(14) -0.0081(13)
C33 0.049(2) 0.045(2) 0.075(3) -0.005(2) 0.032(2) -0.0104(18)
C34 0.055(2) 0.051(2) 0.076(3) -0.008(2) 0.044(2) -0.0041(19)
C35 0.067(3) 0.055(3) 0.078(3) -0.001(2) 0.034(3) -0.005(2)
C36 0.112(5) 0.074(4) 0.069(3) -0.009(3) 0.047(3) -0.040(4)
C37 0.111(5) 0.084(4) 0.113(5) -0.054(4) 0.091(4) -0.055(4)
C38 0.060(3) 0.052(2) 0.110(4) -0.029(3) 0.058(3) -0.018(2)
C39 0.071(3) 0.069(3) 0.092(4) 0.014(3) 0.028(3) -0.007(3)
C40 0.035(3) 0.076(4) 0.020(2) -0.005(3) 0.007(2) -0.013(3)
C41 0.042(3) 0.071(4) 0.052(4) -0.021(3) 0.014(3) 0.004(3)
C42 0.078(6) 0.141(8) 0.057(5) -0.040(5) 0.016(4) 0.038(5)
C43 0.117(8) 0.202(10) 0.099(7) -0.056(7) 0.061(6) 0.040(7)
C44 0.125(8) 0.203(10) 0.074(6) -0.016(6) 0.070(6) -0.003(7)
C45 0.097(6) 0.167(8) 0.047(4) 0.011(5) 0.045(4) -0.007(6)
C46 0.059(4) 0.048(3) 0.036(3) 0.016(3) 0.013(3) 0.017(3)
C47 0.140(6) 0.142(6) 0.159(7) 0.007(5) 0.115(6) -0.042(5)
C48 0.103(4) 0.087(4) 0.072(3) -0.039(3) 0.067(3) -0.052(3)
C49 0.130(5) 0.134(6) 0.113(5) -0.025(4) 0.086(4) -0.062(5)
C50 0.164(11) 0.177(12) 0.181(12) 0.042(9) 0.095(9) -0.005(9)

loop_
_atom_type_symbol
_atom_type_description
_atom_type_scat_dispersion_real
_atom_type_scat_dispersion_imag
_atom_type_scat_source
C C 0.0033 0.0016 'International Tables Vol C Tables 4.2.6.8 and 6.1.1.4'
H H 0.0000 0.0000 'International Tables Vol C Tables 4.2.6.8 and 6.1.1.4'
Cl Cl 0.1484 0.1585 'International Tables Vol C Tables 4.2.6.8 and 6.1.1.4'
F F 0.0171 0.0103 'International Tables Vol C Tables 4.2.6.8 and 6.1.1.4'
P P 0.1023 0.0942 'International Tables Vol C Tables 4.2.6.8 and 6.1.1.4'
Pd Pd -0.9988 1.0072 'International Tables Vol C Tables 4.2.6.8 and 6.1.1.4'
